data_9015061
loop_
_publ_author_name
'Groat, L. A.'
'Evans, R. J.'
'Grew, E. S.'
'Pieczka, A.'

_publ_section_title
;
 The crystal chemistry of As- and Sb-bearing dumortierite
 Sample: D67
;
_journal_name_full 'The Canadian Mineralogist'
_journal_page_first 855
_journal_page_last 872
_journal_paper_doi 10.3749/canmin.50.4.855
_journal_volume 50
_journal_year 2012
_chemical_compound_source 'the Larsemann Hills, Prydz Bay, Princess Elizabeth Land, East Antarctica'
_chemical_formula_sum 'Al6.79 B O18 Si3'
_chemical_name_mineral Dumortierite
_space_group_IT_number 62
_symmetry_space_group_name_Hall '-P 2ac 2n'
_symmetry_space_group_name_H-M 'P n m a'
_cell_angle_alpha 90
_cell_angle_beta 90
_cell_angle_gamma 90
_cell_length_a 4.6995
_cell_length_b 11.7790
_cell_length_c 20.1671
_cell_formula_units_Z 4
_cell_volume 1116.358
_database_code_amcsd 0019562
_exptl_crystal_density_diffrn 3.369
_cod_original_formula_sum 'Al6.79 Si3 B O18'
_cod_database_code 9015061

loop_
_space_group_symop_operation_xyz
x,y,z
x,1/2-y,z
-x,1/2+y,-z
1/2-x,1/2+y,1/2+z
1/2+x,1/2-y,1/2-z
1/2+x,y,1/2-z
1/2-x,-y,1/2+z
-x,-y,-z

loop_
_atom_site_aniso_label
_atom_site_aniso_U_11
_atom_site_aniso_U_22
_atom_site_aniso_U_33
_atom_site_aniso_U_12
_atom_site_aniso_U_13
_atom_site_aniso_U_23
Al2 0.00453 0.00417 0.00487 -0.00018 -0.00027 -0.00015
Al3 0.00417 0.00471 0.00447 0.00005 -0.00011 -0.00012
Al4 0.00629 0.00564 0.00574 -0.00009 -0.00049 0.00120
Si1 0.00451 0.00412 0.00825 0.00000 -0.00026 0.00000
Si2 0.00504 0.00663 0.00515 0.00005 0.00006 -0.00083
B 0.00530 0.00590 0.00570 0.00000 -0.00010 0.00000
O1 0.00510 0.00420 0.00820 0.00000 -0.00130 0.00000
O2 0.01110 0.01290 0.00800 0.00000 0.00150 0.00000
O3 0.00470 0.00440 0.00740 -0.00030 0.00030 -0.00020
O4 0.00510 0.00670 0.00560 0.00000 0.00020 -0.00090
O5 0.00520 0.00640 0.00500 -0.00080 0.00001 -0.00090
O6 0.00570 0.00750 0.00570 0.00090 -0.00050 -0.00160
O7 0.01220 0.00850 0.01170 -0.00120 0.00110 0.00200
O8 0.01280 0.00440 0.00440 0.00000 -0.00240 0.00000
O9 0.00830 0.00440 0.00590 0.00060 -0.00180 -0.00070
O10 0.00590 0.00570 0.00930 0.00000 -0.00060 0.00000
O11 0.00440 0.00440 0.00500 -0.00010 -0.00010 -0.00010

loop_
_atom_site_label
_atom_site_fract_x
_atom_site_fract_y
_atom_site_fract_z
_atom_site_occupancy
_atom_site_U_iso_or_equiv
AlA 0.34800 0.75000 0.24931 0.30000 0.00642
Al1 0.41300 0.75000 0.25011 0.42000 0.00642
AlB 0.46500 0.75000 0.25070 0.12000 0.00642
Al2 0.55801 0.61028 0.47236 0.99260 0.00453
Al3 0.05978 0.49104 0.43084 0.99000 0.00445
Al4 0.05696 0.35809 0.28856 0.99240 0.00589
Si1 0.08747 0.75000 0.40497 1.00000 0.00563
Si2 0.58740 0.52501 0.32792 1.00000 0.00561
B 0.22540 0.25000 0.41616 1.00000 0.00560
O1 0.37688 0.75000 0.45354 1.00000 0.00582
O2 0.14770 0.75000 0.32501 1.00000 0.01066
O3 0.89586 0.63937 0.42397 1.00000 0.00550
O4 0.39912 0.43669 0.28250 1.00000 0.00579
O5 0.39527 0.55070 0.39328 1.00000 0.00553
O6 0.88086 0.45479 0.34985 1.00000 0.00631
O7 0.64639 0.64080 0.28635 1.00000 0.01080
O8 0.16050 0.25000 0.35081 1.00000 0.00717
O9 0.25519 0.35121 0.44821 1.00000 0.00622
O10 0.76073 0.25000 0.27190 1.00000 0.00696
O11 0.75038 0.46621 0.48795 1.00000 0.00459

loop_
_cod_related_entry_id
_cod_related_entry_database
_cod_related_entry_code
1 AMCSD 0019562
